data_1540059
loop_
_publ_author_name
'Harwig, H.A.'

_publ_section_title
;
 On the structure of bismuthsesquioxide: the alpha, beta, gamma and delta
 phase
;
_journal_name_full 'Zeitschrift fuer Anorganische und Allgemeine Chemie'
_journal_page_first 151
_journal_page_last 166
_journal_volume 444
_journal_year 1978
_chemical_formula_sum 'Bi2 O3'
_space_group_IT_number 197
_symmetry_space_group_name_Hall 'I 2 2 3'
_symmetry_space_group_name_H-M 'I 2 3'
_cell_angle_alpha 90
_cell_angle_beta 90
_cell_angle_gamma 90
_cell_formula_units_Z 13
_cell_length_a 10.268
_cell_length_b 10.268
_cell_length_c 10.268
_cell_volume 1082.574
_citation_journal_id_ASTM ZAACAB
_cod_data_source_file Harwig_ZAACAB_1978_470.cif
_cod_data_source_block Bi2O3
_cod_database_code 1540059

loop_
_symmetry_equiv_pos_as_xyz
x,y,z
-x,-y,z
x,-y,-z
-x,y,-z
z,x,y
-z,-x,y
z,-x,-y
-z,x,-y
y,z,x
y,-z,-x
-y,z,-x
-y,-z,x
x+1/2,y+1/2,z+1/2
-x+1/2,-y+1/2,z+1/2
x+1/2,-y+1/2,-z+1/2
-x+1/2,y+1/2,-z+1/2
z+1/2,x+1/2,y+1/2
-z+1/2,-x+1/2,y+1/2
z+1/2,-x+1/2,-y+1/2
-z+1/2,x+1/2,-y+1/2
y+1/2,z+1/2,x+1/2
y+1/2,-z+1/2,-x+1/2
-y+1/2,z+1/2,-x+1/2
-y+1/2,-z+1/2,x+1/2

loop_
_atom_site_label
_atom_site_type_symbol
_atom_site_fract_x
_atom_site_fract_y
_atom_site_fract_z
_atom_site_occupancy
_atom_site_U_iso_or_equiv
Bi2 Bi+3 0.858 0.687 0.972 1 0.0
O2 O-2 0.148 0.148 0.148 0.975 0.0
O1 O-2 0.716 0.716 0.716 0.975 0.0
Bi1 Bi+3 0 0 0 1 0.0
O3 O-2 0.921 0.738 0.514 0.975 0.0
